data_4108128
loop_
_publ_author_name
'Jin-Liang Wang'
'Jing Yan'
'Zheng-Ming Tang'
'Qi Xiao'
'Yuguo Ma'
'Jian Pei'

_publ_section_title
;
 Gradient Shape-Persistent \p-Conjugated Dendrimers for Light-Harvesting:
 Synthesis, Photophysical Properties, and Energy Funneling
;
_journal_name_full 'Journal of the American Chemical Society'
_journal_page_first 9952
_journal_page_last 9962
_journal_paper_doi 10.1021/ja803109r
_journal_volume 130
_journal_year 2008
_chemical_formula_sum 'C75 H96 S3'
_chemical_formula_weight 1093.70
_chemical_name_systematic
; 
 ? 
;
_space_group_IT_number 205
_symmetry_cell_setting cubic
_symmetry_space_group_name_Hall '-P 2ac 2ab 3'
_symmetry_space_group_name_H-M 'P a -3'
_atom_sites_solution_hydrogens geom
_atom_sites_solution_primary direct
_atom_sites_solution_secondary difmap
_audit_creation_method SHELXL-97
_cell_angle_alpha 90.00
_cell_angle_beta 90.00
_cell_angle_gamma 90.00
_cell_formula_units_Z 8
_cell_length_a 24.8817(8)
_cell_length_b 24.8817(8)
_cell_length_c 24.8817(8)
_cell_measurement_reflns_used 2840
_cell_measurement_temperature 298(2)
_cell_measurement_theta_max 16.597
_cell_measurement_theta_min 2.315
_cell_volume 15404.2(9)
_computing_cell_refinement 'Bruker SMART'
_computing_data_collection 'Bruker SMART'
_computing_data_reduction 'Bruker SAINT'
_computing_molecular_graphics 'Bruker SHELXTL'
_computing_publication_material 'Bruker SHELXTL'
_computing_structure_refinement 'SHELXL-97 (Sheldrick, 1997)'
_computing_structure_solution 'SHELXS-97 (Sheldrick, 1990)'
_diffrn_ambient_temperature 298(2)
_diffrn_measured_fraction_theta_full 0.997
_diffrn_measured_fraction_theta_max 0.997
_diffrn_measurement_device_type 'CCD area detector'
_diffrn_measurement_method 'phi and omega scans'
_diffrn_radiation_monochromator graphite
_diffrn_radiation_source 'fine-focus sealed tube'
_diffrn_radiation_type MoK\a
_diffrn_radiation_wavelength 0.71073
_diffrn_reflns_av_R_equivalents 0.1341
_diffrn_reflns_av_sigmaI/netI 0.0803
_diffrn_reflns_limit_h_max 29
_diffrn_reflns_limit_h_min -29
_diffrn_reflns_limit_k_max 29
_diffrn_reflns_limit_k_min -25
_diffrn_reflns_limit_l_max 29
_diffrn_reflns_limit_l_min -26
_diffrn_reflns_number 63008
_diffrn_reflns_theta_full 25.02
_diffrn_reflns_theta_max 25.02
_diffrn_reflns_theta_min 2.46
_exptl_absorpt_coefficient_mu 0.131
_exptl_absorpt_correction_T_max 0.9819
_exptl_absorpt_correction_T_min 0.9495
_exptl_absorpt_correction_type multi-scan
_exptl_absorpt_process_details sadabs
_exptl_crystal_colour colourless
_exptl_crystal_density_diffrn 0.943
_exptl_crystal_description block
_exptl_crystal_F_000 4752
_exptl_crystal_size_max 0.40
_exptl_crystal_size_mid 0.17
_exptl_crystal_size_min 0.14
_refine_diff_density_max 0.183
_refine_diff_density_min -0.252
_refine_diff_density_rms 0.041
_refine_ls_extinction_method none
_refine_ls_goodness_of_fit_ref 0.960
_refine_ls_hydrogen_treatment constr
_refine_ls_matrix_type full
_refine_ls_number_parameters 237
_refine_ls_number_reflns 4535
_refine_ls_number_restraints 0
_refine_ls_restrained_S_all 0.960
_refine_ls_R_factor_all 0.1615
_refine_ls_R_factor_gt 0.0689
_refine_ls_shift/su_max 0.000
_refine_ls_shift/su_mean 0.000
_refine_ls_structure_factor_coef Fsqd
_refine_ls_weighting_details 'calc w=1/[\s^2^(Fo^2^)+(0.1008P)^2^+0.0000P] where P=(Fo^2^+2Fc^2^)/3'
_refine_ls_weighting_scheme calc
_refine_ls_wR_factor_gt 0.1704
_refine_ls_wR_factor_ref 0.1964
_reflns_number_gt 2092
_reflns_number_total 4535
_reflns_threshold_expression >2sigma(I)
_cod_data_source_file ja803109r-file001.cif
_cod_data_source_block 51128d
_cod_database_code 4108128

loop_
_symmetry_equiv_pos_as_xyz
'x, y, z'
'-x+1/2, -y, z+1/2'
'-x, y+1/2, -z+1/2'
'x+1/2, -y+1/2, -z'
'z, x, y'
'z+1/2, -x+1/2, -y'
'-z+1/2, -x, y+1/2'
'-z, x+1/2, -y+1/2'
'y, z, x'
'-y, z+1/2, -x+1/2'
'y+1/2, -z+1/2, -x'
'-y+1/2, -z, x+1/2'
'-x, -y, -z'
'x-1/2, y, -z-1/2'
'x, -y-1/2, z-1/2'
'-x-1/2, y-1/2, z'
'-z, -x, -y'
'-z-1/2, x-1/2, y'
'z-1/2, x, -y-1/2'
'z, -x-1/2, y-1/2'
'-y, -z, -x'
'y, -z-1/2, x-1/2'
'-y-1/2, z-1/2, x'
'y-1/2, z, -x-1/2'

loop_
_atom_site_label
_atom_site_type_symbol
_atom_site_fract_x
_atom_site_fract_y
_atom_site_fract_z
_atom_site_U_iso_or_equiv
_atom_site_adp_type
_atom_site_occupancy
_atom_site_symmetry_multiplicity
_atom_site_calc_flag
_atom_site_refinement_flags
C1 C 0.63039(16) 0.59902(14) 0.35280(18) 0.0913(12) Uani 1 1 d .
H1 H 0.6086 0.6293 0.3502 0.110 Uiso 1 1 calc R
C2 C 0.65130(15) 0.58175(16) 0.39802(17) 0.0915(12) Uani 1 1 d .
H2 H 0.6455 0.5988 0.4308 0.110 Uiso 1 1 calc R
C3 C 0.68358(13) 0.53493(12) 0.39297(13) 0.0693(9) Uani 1 1 d .
H3 H 0.7019 0.5182 0.4209 0.083 Uiso 1 1 calc R
C4 C 0.68347(12) 0.51811(11) 0.33969(12) 0.0594(8) Uani 1 1 d .
C5 C 0.71025(12) 0.47038(12) 0.31789(12) 0.0556(8) Uani 1 1 d .
C6 C 0.75472(13) 0.44906(12) 0.34393(12) 0.0598(9) Uani 1 1 d .
H6 H 0.7677 0.4658 0.3748 0.072 Uiso 1 1 calc R
C7 C 0.78002(12) 0.40369(12) 0.32498(12) 0.0599(8) Uani 1 1 d .
H7 H 0.8094 0.3898 0.3434 0.072 Uiso 1 1 calc R
C8 C 0.76203(11) 0.37826(11) 0.27841(12) 0.0514(8) Uani 1 1 d .
C9 C 0.77980(11) 0.33043(11) 0.24810(11) 0.0494(7) Uani 1 1 d .
C10 C 0.82311(11) 0.29526(11) 0.25576(11) 0.0482(7) Uani 1 1 d .
C11 C 0.86626(11) 0.29556(11) 0.29852(11) 0.0510(8) Uani 1 1 d .
C12 C 0.90261(12) 0.34557(11) 0.29591(13) 0.0629(9) Uani 1 1 d .
H12A H 0.8827 0.3762 0.3094 0.075 Uiso 1 1 calc R
H12B H 0.9331 0.3400 0.3195 0.075 Uiso 1 1 calc R
C13 C 0.92316(15) 0.35878(14) 0.24037(16) 0.0891(12) Uani 1 1 d .
H13A H 0.9391 0.3266 0.2253 0.107 Uiso 1 1 calc R
H13B H 0.8927 0.3683 0.2180 0.107 Uiso 1 1 calc R
C14 C 0.96305(17) 0.40266(15) 0.23710(19) 0.1102(14) Uani 1 1 d .
H14A H 0.9956 0.3913 0.2554 0.132 Uiso 1 1 calc R
H14B H 0.9490 0.4336 0.2562 0.132 Uiso 1 1 calc R
C15 C 0.97773(19) 0.41989(19) 0.1797(2) 0.1294(17) Uani 1 1 d .
H15A H 0.9884 0.3880 0.1600 0.155 Uiso 1 1 calc R
H15B H 0.9455 0.4338 0.1627 0.155 Uiso 1 1 calc R
C16 C 1.0182(3) 0.4582(2) 0.1739(3) 0.188(3) Uani 1 1 d .
H16A H 1.0516 0.4426 0.1867 0.225 Uiso 1 1 calc R
H16B H 1.0098 0.4883 0.1973 0.225 Uiso 1 1 calc R
C17 C 1.0276(2) 0.4794(2) 0.1195(2) 0.171(2) Uani 1 1 d .
H17A H 1.0390 0.4507 0.0963 0.256 Uiso 1 1 calc R
H17B H 1.0550 0.5065 0.1208 0.256 Uiso 1 1 calc R
H17C H 0.9950 0.4947 0.1058 0.256 Uiso 1 1 calc R
C18 C 0.89938(11) 0.24676(11) 0.28220(11) 0.0504(7) Uani 1 1 d .
C19 C 0.94454(12) 0.22830(12) 0.30805(12) 0.0566(8) Uani 1 1 d .
H19 H 0.9579 0.2466 0.3378 0.068 Uiso 1 1 calc R
C20 C 0.84416(12) 0.28497(12) 0.35575(12) 0.0625(9) Uani 1 1 d .
H20A H 0.8738 0.2745 0.3788 0.075 Uiso 1 1 calc R
H20B H 0.8296 0.3183 0.3698 0.075 Uiso 1 1 calc R
C21 C 0.80144(14) 0.24241(14) 0.35868(13) 0.0760(10) Uani 1 1 d .
H21A H 0.7689 0.2565 0.3425 0.091 Uiso 1 1 calc R
H21B H 0.8129 0.2120 0.3372 0.091 Uiso 1 1 calc R
C22 C 0.78817(15) 0.22284(15) 0.41379(15) 0.0910(12) Uani 1 1 d .
H22A H 0.7795 0.2534 0.4363 0.109 Uiso 1 1 calc R
H22B H 0.8197 0.2055 0.4290 0.109 Uiso 1 1 calc R
C23 C 0.74121(17) 0.18324(18) 0.41500(17) 0.1101(14) Uani 1 1 d .
H23A H 0.7085 0.2025 0.4063 0.132 Uiso 1 1 calc R
H23B H 0.7468 0.1564 0.3873 0.132 Uiso 1 1 calc R
C24 C 0.7336(2) 0.1551(2) 0.4679(2) 0.1360(18) Uani 1 1 d .
H24A H 0.7659 0.1350 0.4764 0.163 Uiso 1 1 calc R
H24B H 0.7285 0.1818 0.4958 0.163 Uiso 1 1 calc R
C25 C 0.6869(3) 0.1178(3) 0.4678(3) 0.197(3) Uani 1 1 d .
H25A H 0.6582 0.1331 0.4470 0.296 Uiso 1 1 calc R
H25B H 0.6748 0.1122 0.5041 0.296 Uiso 1 1 calc R
H25C H 0.6974 0.0840 0.4524 0.296 Uiso 1 1 calc R
S1 S 0.64713(5) 0.56066(4) 0.30034(4) 0.0983(4) Uani 1 1 d .

loop_
_atom_site_aniso_label
_atom_site_aniso_U_11
_atom_site_aniso_U_22
_atom_site_aniso_U_33
_atom_site_aniso_U_23
_atom_site_aniso_U_13
_atom_site_aniso_U_12
C1 0.098(3) 0.068(2) 0.108(3) -0.019(2) -0.012(2) 0.033(2)
C2 0.104(3) 0.090(3) 0.081(3) -0.030(2) -0.010(2) 0.018(2)
C3 0.086(2) 0.057(2) 0.065(2) -0.0154(17) -0.0045(19) 0.0311(19)
C4 0.0594(19) 0.0512(19) 0.068(2) -0.0035(17) -0.0012(16) 0.0023(16)
C5 0.059(2) 0.0508(19) 0.056(2) 0.0001(16) 0.0016(17) 0.0038(16)
C6 0.070(2) 0.056(2) 0.0530(19) -0.0100(16) -0.0051(17) 0.0069(18)
C7 0.061(2) 0.058(2) 0.060(2) 0.0008(17) -0.0084(17) 0.0040(17)
C8 0.058(2) 0.0450(18) 0.0514(18) -0.0010(15) -0.0003(16) -0.0005(15)
C9 0.0511(18) 0.0471(18) 0.0499(18) 0.0011(15) 0.0000(15) -0.0005(16)
C10 0.0481(18) 0.0441(17) 0.0525(18) -0.0013(15) 0.0014(15) -0.0056(15)
C11 0.0458(17) 0.0532(19) 0.0539(19) -0.0049(15) -0.0077(15) 0.0000(15)
C12 0.059(2) 0.0536(19) 0.076(2) -0.0043(16) -0.0056(17) 0.0027(16)
C13 0.084(3) 0.077(2) 0.107(3) 0.000(2) 0.013(2) -0.023(2)
C14 0.102(3) 0.078(3) 0.151(4) 0.003(3) 0.023(3) -0.008(2)
C15 0.116(4) 0.112(3) 0.160(5) 0.021(3) 0.057(3) -0.026(3)
C16 0.259(8) 0.123(4) 0.181(6) 0.023(4) 0.076(6) -0.030(5)
C17 0.212(6) 0.126(4) 0.174(5) 0.026(4) 0.053(5) -0.003(4)
C18 0.0483(18) 0.0493(18) 0.0536(18) -0.0009(15) -0.0068(16) -0.0014(15)
C19 0.058(2) 0.055(2) 0.0566(19) -0.0057(16) -0.0066(16) -0.0016(16)
C20 0.064(2) 0.064(2) 0.060(2) -0.0005(16) -0.0061(16) 0.0126(17)
C21 0.078(2) 0.083(2) 0.067(2) 0.0132(19) 0.0071(18) 0.001(2)
C22 0.096(3) 0.094(3) 0.083(3) 0.012(2) 0.013(2) 0.011(2)
C23 0.105(3) 0.119(3) 0.106(3) 0.036(3) 0.027(3) 0.001(3)
C24 0.147(4) 0.139(4) 0.121(4) 0.009(3) 0.046(3) 0.013(4)
C25 0.177(6) 0.207(6) 0.208(6) 0.058(5) 0.039(5) -0.065(5)
S1 0.1260(9) 0.0841(7) 0.0847(8) -0.0050(6) -0.0090(6) 0.0358(6)

loop_
_atom_type_symbol
_atom_type_description
_atom_type_scat_dispersion_real
_atom_type_scat_dispersion_imag
_atom_type_scat_source
C C 0.0033 0.0016 'International Tables Vol C Tables 4.2.6.8 and 6.1.1.4'
H H 0.0000 0.0000 'International Tables Vol C Tables 4.2.6.8 and 6.1.1.4'
S S 0.1246 0.1234 'International Tables Vol C Tables 4.2.6.8 and 6.1.1.4'

loop_
_geom_angle_atom_site_label_1
_geom_angle_atom_site_label_2
_geom_angle_atom_site_label_3
_geom_angle
_geom_angle_site_symmetry_1
_geom_angle_site_symmetry_3
C2 C1 S1 112.6(3) . .
C2 C1 H1 123.7 . .
S1 C1 H1 123.7 . .
C1 C2 C3 114.6(3) . .
C1 C2 H2 122.7 . .
C3 C2 H2 122.7 . .
C4 C3 C2 109.3(3) . .
C4 C3 H3 125.4 . .
C2 C3 H3 125.4 . .
C3 C4 C5 126.6(3) . .
C3 C4 S1 111.2(2) . .
C5 C4 S1 122.2(2) . .
C6 C5 C19 118.0(3) . 8_645
C6 C5 C4 120.0(3) . .
C19 C5 C4 122.0(3) 8_645 .
C7 C6 C5 121.2(3) . .
C7 C6 H6 119.4 . .
C5 C6 H6 119.4 . .
C6 C7 C8 120.7(3) . .
C6 C7 H7 119.7 . .
C8 C7 H7 119.7 . .
C18 C8 C7 117.6(3) 8_645 .
C18 C8 C9 108.4(3) 8_645 .
C7 C8 C9 133.9(3) . .
C10 C9 C10 120.5(3) . 8_645
C10 C9 C8 131.6(3) . .
C10 C9 C8 107.9(3) 8_645 .
C9 C10 C9 119.5(3) . 11_556
C9 C10 C11 129.7(3) . .
C9 C10 C11 110.8(3) 11_556 .
C10 C11 C18 101.1(2) . .
C10 C11 C12 113.1(2) . .
C18 C11 C12 108.4(2) . .
C10 C11 C20 113.2(2) . .
C18 C11 C20 107.6(2) . .
C12 C11 C20 112.6(2) . .
C13 C12 C11 114.4(3) . .
C13 C12 H12A 108.7 . .
C11 C12 H12A 108.7 . .
C13 C12 H12B 108.7 . .
C11 C12 H12B 108.7 . .
H12A C12 H12B 107.6 . .
C14 C13 C12 116.0(3) . .
C14 C13 H13A 108.3 . .
C12 C13 H13A 108.3 . .
C14 C13 H13B 108.3 . .
C12 C13 H13B 108.3 . .
H13A C13 H13B 107.4 . .
C13 C14 C15 114.7(4) . .
C13 C14 H14A 108.6 . .
C15 C14 H14A 108.6 . .
C13 C14 H14B 108.6 . .
C15 C14 H14B 108.6 . .
H14A C14 H14B 107.6 . .
C16 C15 C14 117.4(5) . .
C16 C15 H15A 108.0 . .
C14 C15 H15A 108.0 . .
C16 C15 H15B 108.0 . .
C14 C15 H15B 108.0 . .
H15A C15 H15B 107.2 . .
C15 C16 C17 117.1(6) . .
C15 C16 H16A 108.0 . .
C17 C16 H16A 108.0 . .
C15 C16 H16B 108.0 . .
C17 C16 H16B 108.0 . .
H16A C16 H16B 107.3 . .
C16 C17 H17A 109.5 . .
C16 C17 H17B 109.5 . .
H17A C17 H17B 109.5 . .
C16 C17 H17C 109.5 . .
H17A C17 H17C 109.5 . .
H17B C17 H17C 109.5 . .
C8 C18 C19 122.4(3) 11_556 .
C8 C18 C11 111.8(2) 11_556 .
C19 C18 C11 125.8(3) . .
C18 C19 C5 120.0(3) . 11_556
C18 C19 H19 120.0 . .
C5 C19 H19 120.0 11_556 .
C21 C20 C11 114.6(2) . .
C21 C20 H20A 108.6 . .
C11 C20 H20A 108.6 . .
C21 C20 H20B 108.6 . .
C11 C20 H20B 108.6 . .
H20A C20 H20B 107.6 . .
C22 C21 C20 115.5(3) . .
C22 C21 H21A 108.4 . .
C20 C21 H21A 108.4 . .
C22 C21 H21B 108.4 . .
C20 C21 H21B 108.4 . .
H21A C21 H21B 107.5 . .
C21 C22 C23 113.4(3) . .
C21 C22 H22A 108.9 . .
C23 C22 H22A 108.9 . .
C21 C22 H22B 108.9 . .
C23 C22 H22B 108.9 . .
H22A C22 H22B 107.7 . .
C24 C23 C22 114.5(4) . .
C24 C23 H23A 108.6 . .
C22 C23 H23A 108.6 . .
C24 C23 H23B 108.6 . .
C22 C23 H23B 108.6 . .
H23A C23 H23B 107.6 . .
C25 C24 C23 112.9(5) . .
C25 C24 H24A 109.0 . .
C23 C24 H24A 109.0 . .
C25 C24 H24B 109.0 . .
C23 C24 H24B 109.0 . .
H24A C24 H24B 107.8 . .
C24 C25 H25A 109.5 . .
C24 C25 H25B 109.5 . .
H25A C25 H25B 109.5 . .
C24 C25 H25C 109.5 . .
H25A C25 H25C 109.5 . .
H25B C25 H25C 109.5 . .
C1 S1 C4 92.20(18) . .

loop_
_geom_bond_atom_site_label_1
_geom_bond_atom_site_label_2
_geom_bond_distance
_geom_bond_site_symmetry_2
C1 C2 1.312(4) .
C1 S1 1.670(4) .
C1 H1 0.9300 .
C2 C3 1.421(4) .
C2 H2 0.9300 .
C3 C4 1.390(4) .
C3 H3 0.9300 .
C4 C5 1.466(4) .
C4 S1 1.702(3) .
C5 C6 1.388(4) .
C5 C19 1.393(4) 8_645
C6 C7 1.376(4) .
C6 H6 0.9300 .
C7 C8 1.394(4) .
C7 H7 0.9300 .
C8 C18 1.371(4) 8_645
C8 C9 1.477(4) .
C9 C10 1.401(4) .
C9 C10 1.407(3) 8_645
C10 C9 1.407(3) 11_556
C10 C11 1.512(4) .
C11 C18 1.523(4) .
C11 C12 1.540(4) .
C11 C20 1.549(4) .
C12 C13 1.510(4) .
C12 H12A 0.9700 .
C12 H12B 0.9700 .
C13 C14 1.478(5) .
C13 H13A 0.9700 .
C13 H13B 0.9700 .
C14 C15 1.534(6) .
C14 H14A 0.9700 .
C14 H14B 0.9700 .
C15 C16 1.395(6) .
C15 H15A 0.9700 .
C15 H15B 0.9700 .
C16 C17 1.471(7) .
C16 H16A 0.9700 .
C16 H16B 0.9700 .
C17 H17A 0.9600 .
C17 H17B 0.9600 .
C17 H17C 0.9600 .
C18 C8 1.371(4) 11_556
C18 C19 1.374(4) .
C19 C5 1.393(4) 11_556
C19 H19 0.9300 .
C20 C21 1.502(4) .
C20 H20A 0.9700 .
C20 H20B 0.9700 .
C21 C22 1.492(4) .
C21 H21A 0.9700 .
C21 H21B 0.9700 .
C22 C23 1.529(5) .
C22 H22A 0.9700 .
C22 H22B 0.9700 .
C23 C24 1.502(6) .
C23 H23A 0.9700 .
C23 H23B 0.9700 .
C24 C25 1.488(6) .
C24 H24A 0.9700 .
C24 H24B 0.9700 .
C25 H25A 0.9600 .
C25 H25B 0.9600 .
C25 H25C 0.9600 .

loop_
_geom_torsion_atom_site_label_1
_geom_torsion_atom_site_label_2
_geom_torsion_atom_site_label_3
_geom_torsion_atom_site_label_4
_geom_torsion
_geom_torsion_site_symmetry_1
_geom_torsion_site_symmetry_4
S1 C1 C2 C3 0.3(5) . .
C1 C2 C3 C4 -1.6(5) . .
C2 C3 C4 C5 -177.7(3) . .
C2 C3 C4 S1 2.1(4) . .
C3 C4 C5 C6 -25.2(5) . .
S1 C4 C5 C6 154.9(2) . .
C3 C4 C5 C19 153.6(3) . 8_645
S1 C4 C5 C19 -26.2(4) . 8_645
C19 C5 C6 C7 -0.2(4) 8_645 .
C4 C5 C6 C7 178.7(3) . .
C5 C6 C7 C8 1.0(5) . .
C6 C7 C8 C18 -1.5(4) . 8_645
C6 C7 C8 C9 179.7(3) . .
C18 C8 C9 C10 178.4(3) 8_645 .
C7 C8 C9 C10 -2.7(5) . .
C18 C8 C9 C10 -1.1(3) 8_645 8_645
C7 C8 C9 C10 177.8(3) . 8_645
C10 C9 C10 C9 -1.0(5) 8_645 11_556
C8 C9 C10 C9 179.59(17) . 11_556
C10 C9 C10 C11 179.26(17) 8_645 .
C8 C9 C10 C11 -0.2(5) . .
C9 C10 C11 C18 -179.8(3) . .
C9 C10 C11 C18 0.4(3) 11_556 .
C9 C10 C11 C12 -64.1(4) . .
C9 C10 C11 C12 116.1(3) 11_556 .
C9 C10 C11 C20 65.5(4) . .
C9 C10 C11 C20 -114.3(3) 11_556 .
C10 C11 C12 C13 -47.6(3) . .
C18 C11 C12 C13 63.6(3) . .
C20 C11 C12 C13 -177.5(3) . .
C11 C12 C13 C14 -173.3(3) . .
C12 C13 C14 C15 -172.6(3) . .
C13 C14 C15 C16 -175.1(4) . .
C14 C15 C16 C17 -172.8(5) . .
C10 C11 C18 C8 -1.1(3) . 11_556
C12 C11 C18 C8 -120.2(3) . 11_556
C20 C11 C18 C8 117.8(3) . 11_556
C10 C11 C18 C19 179.9(3) . .
C12 C11 C18 C19 60.9(4) . .
C20 C11 C18 C19 -61.2(4) . .
C8 C18 C19 C5 -0.5(4) 11_556 11_556
C11 C18 C19 C5 178.3(3) . 11_556
C10 C11 C20 C21 40.5(3) . .
C18 C11 C20 C21 -70.4(3) . .
C12 C11 C20 C21 170.3(2) . .
C11 C20 C21 C22 167.0(3) . .
C20 C21 C22 C23 175.0(3) . .
C21 C22 C23 C24 169.1(3) . .
C22 C23 C24 C25 178.8(4) . .
C2 C1 S1 C4 0.8(3) . .
C3 C4 S1 C1 -1.7(3) . .
C5 C4 S1 C1 178.2(3) . .
